data_4023185
loop_
_publ_author_name
'Pinhong Chen'
'Junhua Wang'
'Kun Liu'
'Chaozhong Li'

_publ_section_title
;
 Synthesis and Structural Revision of (\+-)-Laurentristich-4-ol
;
_journal_name_full 'Journal of Organic Chemistry'
_journal_page_first 339
_journal_page_last 341
_journal_paper_doi 10.1021/jo7021247
_journal_volume 73
_journal_year 2008
_chemical_formula_sum 'C17 H20 O3'
_chemical_formula_weight 272.33
_chemical_name_systematic
; 
 ? 
;
_space_group_IT_number 14
_symmetry_cell_setting monoclinic
_symmetry_space_group_name_Hall '-P 2yn'
_symmetry_space_group_name_H-M 'P 1 21/n 1'
_atom_sites_solution_hydrogens geom
_atom_sites_solution_primary direct
_atom_sites_solution_secondary difmap
_audit_creation_method SHELXL-97
_cell_angle_alpha 90.00
_cell_angle_beta 104.289(4)
_cell_angle_gamma 90.00
_cell_formula_units_Z 4
_cell_length_a 12.702(3)
_cell_length_b 6.0228(13)
_cell_length_c 20.158(4)
_cell_measurement_reflns_used 900
_cell_measurement_temperature 293(2)
_cell_measurement_theta_max 47.612
_cell_measurement_theta_min 6.315
_cell_volume 1494.4(5)
_computing_cell_refinement 'Bruker SMART'
_computing_data_collection 'Bruker SMART'
_computing_data_reduction 'Bruker SHELXTL'
_computing_molecular_graphics 'Bruker SHELXTL'
_computing_publication_material 'Bruker SHELXTL'
_computing_structure_refinement 'SHELXL-97 (Sheldrick, 1997)'
_computing_structure_solution 'SHELXS-97 (Sheldrick, 1990)'
_diffrn_ambient_temperature 293(2)
_diffrn_measured_fraction_theta_full 0.997
_diffrn_measured_fraction_theta_max 0.997
_diffrn_measurement_device_type 'CCD area detector'
_diffrn_measurement_method 'phi and omega scans'
_diffrn_radiation_monochromator graphite
_diffrn_radiation_source 'fine-focus sealed tube'
_diffrn_radiation_type MoK\a
_diffrn_radiation_wavelength 0.71073
_diffrn_reflns_av_R_equivalents 0.0712
_diffrn_reflns_av_sigmaI/netI 0.0814
_diffrn_reflns_limit_h_max 15
_diffrn_reflns_limit_h_min -10
_diffrn_reflns_limit_k_max 7
_diffrn_reflns_limit_k_min -6
_diffrn_reflns_limit_l_max 24
_diffrn_reflns_limit_l_min -24
_diffrn_reflns_number 7424
_diffrn_reflns_theta_full 25.50
_diffrn_reflns_theta_max 25.50
_diffrn_reflns_theta_min 1.72
_exptl_absorpt_coefficient_mu 0.082
_exptl_absorpt_correction_T_max 1.00000
_exptl_absorpt_correction_T_min 0.75241
_exptl_absorpt_correction_type empirical
_exptl_crystal_colour colorless
_exptl_crystal_density_diffrn 1.210
_exptl_crystal_density_method 'not measured'
_exptl_crystal_description prismatic
_exptl_crystal_F_000 584
_exptl_crystal_size_max 0.453
_exptl_crystal_size_mid 0.262
_exptl_crystal_size_min 0.087
_refine_diff_density_max 0.365
_refine_diff_density_min -0.181
_refine_diff_density_rms 0.042
_refine_ls_extinction_coef 0.002(1)
_refine_ls_extinction_expression Fc^*^=kFc[1+0.001xFc^2^\l^3^/sin(2\q)]^-1/4^
_refine_ls_extinction_method SHELXL
_refine_ls_goodness_of_fit_ref 0.873
_refine_ls_hydrogen_treatment constr
_refine_ls_matrix_type full
_refine_ls_number_parameters 185
_refine_ls_number_reflns 2780
_refine_ls_number_restraints 0
_refine_ls_restrained_S_all 0.873
_refine_ls_R_factor_all 0.1480
_refine_ls_R_factor_gt 0.0700
_refine_ls_shift/su_max 0.051
_refine_ls_shift/su_mean 0.004
_refine_ls_structure_factor_coef Fsqd
_refine_ls_weighting_details 'calc w=1/[\s^2^(Fo^2^)+(0.1089P)^2^+0.0000P] where P=(Fo^2^+2Fc^2^)/3'
_refine_ls_weighting_scheme calc
_refine_ls_wR_factor_gt 0.1864
_refine_ls_wR_factor_ref 0.2195
_reflns_number_gt 1131
_reflns_number_total 2780
_reflns_threshold_expression >2sigma(I)
_cod_data_source_file jo7021247-File002.cif
_cod_data_source_block cd27207
_cod_depositor_comments
;
The following automatic conversions were performed:
'_symmetry_cell_setting' value 'Monoclinic' changed to 'monoclinic'
according to '/home/saulius/struct/CIF-dictionaries/cif_core.dic'
dictionary named 'cif_core.dic' version 2.4.1 from 2010-06-29.

Automatic conversion script
Id: cif_fix_enum 1527 2010-12-29 10:47:43Z saulius 
;
_cod_original_sg_symbol_H-M 'P 21/n'
_cod_database_code 4023185

loop_
_symmetry_equiv_pos_as_xyz
'x, y, z'
'-x+1/2, y+1/2, -z+1/2'
'-x, -y, -z'
'x-1/2, -y-1/2, z-1/2'

loop_
_atom_site_label
_atom_site_type_symbol
_atom_site_fract_x
_atom_site_fract_y
_atom_site_fract_z
_atom_site_U_iso_or_equiv
_atom_site_adp_type
_atom_site_occupancy
_atom_site_symmetry_multiplicity
_atom_site_calc_flag
_atom_site_refinement_flags
_atom_site_disorder_assembly
_atom_site_disorder_group
O1 O 0.0108(2) 0.9545(4) 0.15453(12) 0.0893(8) Uani 1 1 d . . .
O2 O 0.3553(2) 0.4322(4) 0.13669(11) 0.0836(8) Uani 1 1 d . . .
O3 O 0.3732(3) 0.6020(7) 0.04267(17) 0.1185(19) Uani 1 1 d . . .
C1 C -0.1626(5) 0.9440(8) 0.0803(3) 0.1196(18) Uani 1 1 d . . .
C2 C -0.2799(5) 0.8611(14) 0.0783(6) 0.124(8) Uani 1 1 d . . .
H2A H -0.3358 0.8830 0.0363 0.139 Uiso 1 1 calc R . .
H2B H -0.2871 0.7259 0.1030 0.139 Uiso 1 1 calc R . .
C3 C -0.2377(5) 1.0552(13) 0.1180(5) 0.116(3) Uani 1 1 d . . .
H3 H -0.2676 1.2044 0.1067 0.123 Uiso 1 1 calc R . .
C4 C -0.1954(7) 0.9728(15) 0.1920(6) 0.127(4) Uani 1 1 d . . .
H4A H -0.1509 1.0867 0.2194 0.135 Uiso 1 1 calc R . .
H4B H -0.2561 0.9417 0.2118 0.135 Uiso 1 1 calc R . .
C5 C -0.1310(5) 0.7709(10) 0.1921(3) 0.116(2) Uani 1 1 d . . .
H5A H -0.1763 0.6391 0.1860 0.128 Uiso 1 1 calc R . .
H5B H -0.0743 0.7572 0.2341 0.128 Uiso 1 1 calc R . .
C6 C -0.0833(3) 0.8108(6) 0.1300(2) 0.0906(12) Uani 1 1 d . . .
C7 C -0.0411(3) 0.5992(6) 0.10287(19) 0.0930(12) Uani 1 1 d . . .
H7A H -0.0619 0.4677 0.1243 0.112 Uiso 1 1 calc R . .
H7B H -0.0682 0.5869 0.0536 0.112 Uiso 1 1 calc R . .
C8 C 0.0798(3) 0.6321(6) 0.12263(15) 0.0698(9) Uani 1 1 d . . .
C9 C 0.1023(3) 0.8357(5) 0.15314(15) 0.0670(9) Uani 1 1 d . . .
C10 C 0.2069(3) 0.9101(6) 0.17848(14) 0.0718(10) Uani 1 1 d . . .
H10 H 0.2196 1.0485 0.1994 0.086 Uiso 1 1 calc R . .
C11 C 0.2928(3) 0.7782(6) 0.17267(14) 0.0680(9) Uani 1 1 d . . .
C12 C 0.2686(3) 0.5733(6) 0.14085(15) 0.0696(10) Uani 1 1 d . . .
C13 C 0.1647(3) 0.4993(6) 0.11618(15) 0.0762(10) Uani 1 1 d . . .
H13 H 0.1516 0.3609 0.0953 0.091 Uiso 1 1 calc R . .
C14 C -0.1314(7) 1.0468(10) 0.0240(3) 0.115(4) Uani 1 1 d . . .
H14A H -0.0711 1.1444 0.0411 0.137 Uiso 1 1 calc R . .
H14B H -0.1915 1.1305 -0.0026 0.137 Uiso 1 1 calc R . .
H14C H -0.1109 0.9346 -0.0042 0.137 Uiso 1 1 calc R . .
C15 C 0.4079(3) 0.8508(7) 0.20273(19) 0.0953(12) Uani 1 1 d . . .
H15A H 0.4080 0.9958 0.2225 0.113 Uiso 1 1 calc R . .
H15B H 0.4465 0.8555 0.1674 0.113 Uiso 1 1 calc R . .
H15C H 0.4428 0.7475 0.2375 0.113 Uiso 1 1 calc R . .
C16 C 0.4026(4) 0.4622(8) 0.0855(2) 0.1092(15) Uani 1 1 d . . .
C17 C 0.4917(4) 0.3015(9) 0.0865(2) 0.1106(18) Uani 1 1 d . . .
H17A H 0.5298 0.3438 0.0528 0.136 Uiso 1 1 calc R . .
H17B H 0.4616 0.1556 0.0762 0.136 Uiso 1 1 calc R . .
H17C H 0.5411 0.3013 0.1310 0.136 Uiso 1 1 calc R . .

loop_
_atom_site_aniso_label
_atom_site_aniso_U_11
_atom_site_aniso_U_22
_atom_site_aniso_U_33
_atom_site_aniso_U_23
_atom_site_aniso_U_13
_atom_site_aniso_U_12
O1 0.0898(19) 0.0790(17) 0.0946(17) -0.0291(14) 0.0144(13) -0.0027(15)
O2 0.1056(19) 0.0812(17) 0.0663(15) 0.0151(12) 0.0258(13) 0.0189(14)
O3 0.253(4) 0.195(4) 0.121(2) 0.088(3) 0.109(3) 0.127(3)
C1 0.136(4) 0.086(3) 0.136(4) 0.005(3) -0.026(4) -0.008(3)
C2 0.065(6) 0.102(7) 0.203(19) -0.047(10) -0.069(8) 0.002(5)
C3 0.064(4) 0.109(7) 0.167(9) -0.024(7) -0.007(5) 0.045(4)
C4 0.104(8) 0.116(9) 0.177(13) 0.011(9) 0.104(9) 0.023(7)
C5 0.100(5) 0.063(4) 0.169(6) 0.002(4) 0.060(5) 0.013(4)
C6 0.089(3) 0.079(3) 0.097(3) -0.004(2) 0.011(2) 0.002(2)
C7 0.105(3) 0.074(3) 0.092(3) -0.008(2) 0.007(2) -0.005(2)
C8 0.086(3) 0.059(2) 0.0585(19) -0.0007(16) 0.0070(17) -0.0084(18)
C9 0.088(3) 0.058(2) 0.0535(18) -0.0057(16) 0.0153(17) 0.002(2)
C10 0.096(3) 0.063(2) 0.0531(19) -0.0069(16) 0.0124(18) -0.010(2)
C11 0.084(3) 0.071(2) 0.0477(17) 0.0059(16) 0.0134(17) -0.006(2)
C12 0.092(3) 0.065(2) 0.0517(18) 0.0066(17) 0.0179(18) 0.008(2)
C13 0.108(3) 0.053(2) 0.061(2) -0.0050(16) 0.008(2) 0.004(2)
C14 0.183(11) 0.068(5) 0.085(3) 0.002(3) -0.017(5) 0.040(5)
C15 0.102(3) 0.098(3) 0.086(2) 0.006(2) 0.024(2) -0.016(2)
C16 0.138(4) 0.120(4) 0.075(3) 0.021(3) 0.038(3) 0.038(3)
C17 0.141(4) 0.158(5) 0.103(3) 0.025(3) 0.049(3) 0.065(4)

loop_
_atom_type_symbol
_atom_type_description
_atom_type_scat_dispersion_real
_atom_type_scat_dispersion_imag
_atom_type_scat_source
C C 0.0033 0.0016 'International Tables Vol C Tables 4.2.6.8 and 6.1.1.4'
H H 0.0000 0.0000 'International Tables Vol C Tables 4.2.6.8 and 6.1.1.4'
O O 0.0106 0.0060 'International Tables Vol C Tables 4.2.6.8 and 6.1.1.4'

loop_
_geom_angle_atom_site_label_1
_geom_angle_atom_site_label_2
_geom_angle_atom_site_label_3
_geom_angle
_geom_angle_site_symmetry_1
_geom_angle_site_symmetry_3
_geom_angle_publ_flag
C9 O1 C6 108.1(3) . . ?
C16 O2 C12 118.3(3) . . ?
C14 C1 C6 120.0(6) . . ?
C14 C1 C3 122.6(6) . . ?
C6 C1 C3 108.0(5) . . ?
C14 C1 C2 124.5(6) . . ?
C6 C1 C2 109.3(5) . . ?
C3 C1 C2 55.9(5) . . ?
C3 C2 C1 60.4(4) . . ?
C3 C2 H2A 117.7 . . ?
C1 C2 H2A 117.7 . . ?
C3 C2 H2B 117.8 . . ?
C1 C2 H2B 117.7 . . ?
H2A C2 H2B 114.9 . . ?
C2 C3 C1 63.7(6) . . ?
C2 C3 C4 105.6(9) . . ?
C1 C3 C4 103.5(5) . . ?
C2 C3 H3 123.0 . . ?
C1 C3 H3 122.9 . . ?
C4 C3 H3 122.9 . . ?
C5 C4 C3 109.2(7) . . ?
C5 C4 H4A 109.8 . . ?
C3 C4 H4A 109.8 . . ?
C5 C4 H4B 109.8 . . ?
C3 C4 H4B 109.8 . . ?
H4A C4 H4B 108.3 . . ?
C4 C5 C6 101.6(5) . . ?
C4 C5 H5A 111.4 . . ?
C6 C5 H5A 111.4 . . ?
C4 C5 H5B 111.4 . . ?
C6 C5 H5B 111.4 . . ?
H5A C5 H5B 109.3 . . ?
O1 C6 C1 105.9(3) . . ?
O1 C6 C7 106.5(3) . . ?
C1 C6 C7 116.8(4) . . ?
O1 C6 C5 105.7(4) . . ?
C1 C6 C5 107.4(4) . . ?
C7 C6 C5 113.7(4) . . ?
C8 C7 C6 102.7(3) . . ?
C8 C7 H7A 111.2 . . ?
C6 C7 H7A 111.2 . . ?
C8 C7 H7B 111.2 . . ?
C6 C7 H7B 111.2 . . ?
H7A C7 H7B 109.1 . . ?
C9 C8 C13 118.8(3) . . ?
C9 C8 C7 108.9(3) . . ?
C13 C8 C7 132.3(3) . . ?
O1 C9 C8 113.1(3) . . ?
O1 C9 C10 124.6(3) . . ?
C8 C9 C10 122.2(3) . . ?
C9 C10 C11 119.5(3) . . ?
C9 C10 H10 120.2 . . ?
C11 C10 H10 120.2 . . ?
C10 C11 C12 117.5(3) . . ?
C10 C11 C15 120.7(3) . . ?
C12 C11 C15 121.8(3) . . ?
C13 C12 C11 122.8(3) . . ?
C13 C12 O2 118.7(3) . . ?
C11 C12 O2 118.4(3) . . ?
C12 C13 C8 119.1(3) . . ?
C12 C13 H13 120.5 . . ?
C8 C13 H13 120.5 . . ?
C1 C14 H14A 109.5 . . ?
C1 C14 H14B 109.5 . . ?
H14A C14 H14B 109.5 . . ?
C1 C14 H14C 109.5 . . ?
H14A C14 H14C 109.5 . . ?
H14B C14 H14C 109.5 . . ?
C11 C15 H15A 109.5 . . ?
C11 C15 H15B 109.5 . . ?
H15A C15 H15B 109.5 . . ?
C11 C15 H15C 109.5 . . ?
H15A C15 H15C 109.5 . . ?
H15B C15 H15C 109.5 . . ?
O3 C16 O2 122.4(4) . . ?
O3 C16 C17 124.6(4) . . ?
O2 C16 C17 113.0(4) . . ?
C16 C17 H17A 109.5 . . ?
C16 C17 H17B 109.5 . . ?
H17A C17 H17B 109.5 . . ?
C16 C17 H17C 109.5 . . ?
H17A C17 H17C 109.5 . . ?
H17B C17 H17C 109.5 . . ?

loop_
_geom_bond_atom_site_label_1
_geom_bond_atom_site_label_2
_geom_bond_distance
_geom_bond_site_symmetry_2
_geom_bond_publ_flag
O1 C9 1.370(4) . ?
O1 C6 1.460(4) . ?
O2 C16 1.327(5) . ?
O2 C12 1.411(4) . ?
O3 C16 1.198(5) . ?
C1 C14 1.430(8) . ?
C1 C6 1.471(6) . ?
C1 C3 1.515(8) . ?
C1 C2 1.563(10) . ?
C2 C3 1.443(10) . ?
C2 H2A 0.9700 . ?
C2 H2B 0.9700 . ?
C3 C4 1.538(11) . ?
C3 H3 0.9800 . ?
C4 C5 1.466(9) . ?
C4 H4A 0.9700 . ?
C4 H4B 0.9700 . ?
C5 C6 1.538(6) . ?
C5 H5A 0.9700 . ?
C5 H5B 0.9700 . ?
C6 C7 1.535(5) . ?
C7 C8 1.502(5) . ?
C7 H7A 0.9700 . ?
C7 H7B 0.9700 . ?
C8 C9 1.370(4) . ?
C8 C13 1.374(5) . ?
C9 C10 1.376(4) . ?
C10 C11 1.378(4) . ?
C10 H10 0.9300 . ?
C11 C12 1.390(5) . ?
C11 C15 1.503(4) . ?
C12 C13 1.365(5) . ?
C13 H13 0.9300 . ?
C14 H14A 0.9600 . ?
C14 H14B 0.9600 . ?
C14 H14C 0.9600 . ?
C15 H15A 0.9600 . ?
C15 H15B 0.9600 . ?
C15 H15C 0.9600 . ?
C16 C17 1.485(5) . ?
C17 H17A 0.9600 . ?
C17 H17B 0.9600 . ?
C17 H17C 0.9600 . ?

loop_
_geom_torsion_atom_site_label_1
_geom_torsion_atom_site_label_2
_geom_torsion_atom_site_label_3
_geom_torsion_atom_site_label_4
_geom_torsion
_geom_torsion_site_symmetry_1
_geom_torsion_site_symmetry_2
_geom_torsion_site_symmetry_3
_geom_torsion_site_symmetry_4
_geom_torsion_publ_flag
C14 C1 C2 C3 -108.8(8) . . . . ?
C6 C1 C2 C3 99.0(6) . . . . ?
C1 C2 C3 C4 -97.5(6) . . . . ?
C14 C1 C3 C2 112.3(7) . . . . ?
C6 C1 C3 C2 -101.6(6) . . . . ?
C14 C1 C3 C4 -146.7(7) . . . . ?
C6 C1 C3 C4 -0.5(8) . . . . ?
C2 C1 C3 C4 101.0(9) . . . . ?
C2 C3 C4 C5 46.2(9) . . . . ?
C1 C3 C4 C5 -19.9(9) . . . . ?
C3 C4 C5 C6 30.9(8) . . . . ?
C9 O1 C6 C1 -133.3(4) . . . . ?
C9 O1 C6 C7 -8.4(4) . . . . ?
C9 O1 C6 C5 112.9(4) . . . . ?
C14 C1 C6 O1 54.1(6) . . . . ?
C3 C1 C6 O1 -93.0(5) . . . . ?
C2 C1 C6 O1 -152.3(5) . . . . ?
C14 C1 C6 C7 -64.2(6) . . . . ?
C3 C1 C6 C7 148.7(5) . . . . ?
C2 C1 C6 C7 89.4(7) . . . . ?
C14 C1 C6 C5 166.7(5) . . . . ?
C3 C1 C6 C5 19.6(6) . . . . ?
C2 C1 C6 C5 -39.6(7) . . . . ?
C4 C5 C6 O1 81.7(6) . . . . ?
C4 C5 C6 C1 -31.0(7) . . . . ?
C4 C5 C6 C7 -161.8(6) . . . . ?
O1 C6 C7 C8 6.5(4) . . . . ?
C1 C6 C7 C8 124.5(4) . . . . ?
C5 C6 C7 C8 -109.5(4) . . . . ?
C6 C7 C8 C9 -2.6(4) . . . . ?
C6 C7 C8 C13 176.5(4) . . . . ?
C6 O1 C9 C8 7.1(4) . . . . ?
C6 O1 C9 C10 -173.8(3) . . . . ?
C13 C8 C9 O1 178.1(3) . . . . ?
C7 C8 C9 O1 -2.6(4) . . . . ?
C13 C8 C9 C10 -1.1(5) . . . . ?
C7 C8 C9 C10 178.2(3) . . . . ?
O1 C9 C10 C11 -178.3(3) . . . . ?
C8 C9 C10 C11 0.7(5) . . . . ?
C9 C10 C11 C12 0.1(4) . . . . ?
C9 C10 C11 C15 -177.2(3) . . . . ?
C10 C11 C12 C13 -0.5(4) . . . . ?
C15 C11 C12 C13 176.7(3) . . . . ?
C10 C11 C12 O2 -177.6(3) . . . . ?
C15 C11 C12 O2 -0.4(4) . . . . ?
C16 O2 C12 C13 98.6(4) . . . . ?
C16 O2 C12 C11 -84.2(4) . . . . ?
C11 C12 C13 C8 0.2(5) . . . . ?
O2 C12 C13 C8 177.3(3) . . . . ?
C9 C8 C13 C12 0.6(5) . . . . ?
C7 C8 C13 C12 -178.5(3) . . . . ?
C12 O2 C16 O3 -1.1(7) . . . . ?
C12 O2 C16 C17 -179.3(4) . . . . ?
